data_4078135
loop_
_publ_author_name
'Yuki, Masahiro'
'Miyake, Yoshihiro'
'Nishibayashi, Yoshiaki'

_publ_section_title
;
 Synthesis of Sulfur- and Nitrogen-Bridged Diiron Complexes and Catalytic
 Behavior toward Hydrazines
;
_journal_issue 8
_journal_name_full Organometallics
_journal_page_first 2953
_journal_paper_doi 10.1021/om300134t
_journal_volume 31
_journal_year 2012
_chemical_formula_sum 'C23 H38 Fe S Si2'
_chemical_formula_weight 458.62
_chemical_name_systematic
;
 ?
;
_space_group_IT_number 2
_symmetry_cell_setting triclinic
_symmetry_space_group_name_Hall '-P 1'
_symmetry_space_group_name_H-M 'P -1'
_atom_sites_solution_hydrogens geom
_atom_sites_solution_primary direct
_atom_sites_solution_secondary difmap
_audit_creation_method SHELXL-97
_cell_angle_alpha 92.938(2)
_cell_angle_beta 107.854(3)
_cell_angle_gamma 107.113(2)
_cell_formula_units_Z 4
_cell_length_a 10.9850(10)
_cell_length_b 15.8855(14)
_cell_length_c 15.9669(16)
_cell_measurement_temperature 173(1)
_cell_volume 2503.8(4)
_computing_structure_refinement 'SHELXL-97 (Sheldrick, 2008)'
_diffrn_ambient_temperature 173(1)
_diffrn_measured_fraction_theta_full 0.981
_diffrn_measured_fraction_theta_max 0.981
_diffrn_radiation_monochromator graphite
_diffrn_radiation_source 'fine-focus sealed tube'
_diffrn_radiation_type MoK\a
_diffrn_radiation_wavelength 0.71069
_diffrn_reflns_av_R_equivalents 0.0959
_diffrn_reflns_av_sigmaI/netI 0.1347
_diffrn_reflns_limit_h_max 13
_diffrn_reflns_limit_h_min -13
_diffrn_reflns_limit_k_max 19
_diffrn_reflns_limit_k_min -19
_diffrn_reflns_limit_l_max 19
_diffrn_reflns_limit_l_min -19
_diffrn_reflns_number 19942
_diffrn_reflns_theta_full 25.35
_diffrn_reflns_theta_max 25.35
_diffrn_reflns_theta_min 3.00
_exptl_absorpt_coefficient_mu 0.789
_exptl_absorpt_correction_T_max 0.9314
_exptl_absorpt_correction_T_min 0.8114
_exptl_absorpt_correction_type numerical
_exptl_absorpt_process_details
;
    Higashi, T. (1999). Program for Absorption Correction.
    Rigaku Corporation, Tokyo, Japan.
;
_exptl_crystal_colour orange-red
_exptl_crystal_density_diffrn 1.227
_exptl_crystal_density_method 'not measured'
_exptl_crystal_description platelet
_exptl_crystal_F_000 992
_exptl_crystal_size_max 0.30
_exptl_crystal_size_mid 0.30
_exptl_crystal_size_min 0.03
_platon_squeeze_details
;
;
_refine_diff_density_max 0.559
_refine_diff_density_min -0.720
_refine_diff_density_rms 0.098
_refine_ls_extinction_method none
_refine_ls_goodness_of_fit_ref 1.043
_refine_ls_hydrogen_treatment riding
_refine_ls_matrix_type full
_refine_ls_number_parameters 491
_refine_ls_number_reflns 8998
_refine_ls_number_restraints 0
_refine_ls_restrained_S_all 1.043
_refine_ls_R_factor_all 0.1441
_refine_ls_R_factor_gt 0.0798
_refine_ls_shift/su_max 0.000
_refine_ls_shift/su_mean 0.000
_refine_ls_structure_factor_coef Fsqd
_refine_ls_weighting_details 'calc w=1/[\s^2^(Fo^2^)+(0.1143P)^2^+0.0000P] where P=(Fo^2^+2Fc^2^)/3'
_refine_ls_weighting_scheme calc
_refine_ls_wR_factor_gt 0.2024
_refine_ls_wR_factor_ref 0.2521
_reflns_number_gt 4752
_reflns_number_total 8998
_reflns_threshold_expression >2\s(I)
_cod_data_source_file om300134t_si_002.cif
_cod_data_source_block complex7
_cod_original_formula_sum 'C46 H76 Fe2 O0.50 S2 Si4'
_cod_database_code 4078135

loop_
_symmetry_equiv_pos_as_xyz
'x, y, z'
'-x, -y, -z'

loop_
_atom_site_label
_atom_site_type_symbol
_atom_site_fract_x
_atom_site_fract_y
_atom_site_fract_z
_atom_site_U_iso_or_equiv
_atom_site_adp_type
_atom_site_occupancy
_atom_site_symmetry_multiplicity
_atom_site_calc_flag
_atom_site_refinement_flags
Fe1 Fe 0.61869(10) 0.81568(6) 0.29258(7) 0.0487(3) Uani 1 1 d .
Fe2 Fe 0.01688(10) 0.29109(6) 0.17933(7) 0.0490(3) Uani 1 1 d .
S2 S 0.0275(2) 0.14363(12) 0.35047(14) 0.0580(5) Uani 1 1 d .
S1 S 0.3097(2) 0.63894(13) 0.14541(14) 0.0622(5) Uani 1 1 d .
Si3 Si -0.0837(2) 0.31121(13) 0.38509(14) 0.0544(5) Uani 1 1 d .
Si2 Si 0.5965(2) 0.59910(13) 0.16951(15) 0.0549(5) Uani 1 1 d .
Si4 Si 0.2585(2) 0.15977(14) 0.25376(15) 0.0587(6) Uani 1 1 d .
Si1 Si 0.2613(2) 0.75307(13) 0.30441(15) 0.0567(6) Uani 1 1 d .
C23 C 0.0834(7) 0.2396(4) 0.3083(4) 0.0474(16) Uani 1 1 d .
C25 C 0.0823(7) 0.3925(4) 0.2846(5) 0.0544(18) Uani 1 1 d .
H25 H 0.0510 0.4399 0.2917 0.065 Uiso 1 1 calc R
C1 C 0.4446(7) 0.6877(4) 0.2430(5) 0.0511(17) Uani 1 1 d .
C14 C 0.7208(8) 0.8766(4) 0.2087(5) 0.0565(18) Uani 1 1 d .
C13 C 0.5946(8) 0.8967(5) 0.1955(6) 0.067(2) Uani 1 1 d .
C4 C 0.6633(7) 0.7581(4) 0.4062(5) 0.0570(19) Uani 1 1 d .
H4 H 0.7319 0.7779 0.4612 0.068 Uiso 1 1 calc R
C24 C 0.0296(6) 0.3127(4) 0.3166(5) 0.0471(16) Uani 1 1 d .
C28 C 0.1782(7) 0.2485(4) 0.2608(5) 0.0517(17) Uani 1 1 d .
C5 C 0.6804(7) 0.7111(4) 0.3379(5) 0.0491(17) Uani 1 1 d .
H5 H 0.7630 0.7023 0.3462 0.059 Uiso 1 1 calc R
C39 C -0.1837(8) 0.2703(5) 0.1088(5) 0.065(2) Uani 1 1 d .
C2 C 0.4315(7) 0.7438(4) 0.3112(4) 0.0469(16) Uani 1 1 d .
C27 C 0.2250(7) 0.3299(4) 0.2313(5) 0.0547(18) Uani 1 1 d .
H27 H 0.2888 0.3363 0.2030 0.066 Uiso 1 1 calc R
C3 C 0.5414(7) 0.7757(4) 0.3916(5) 0.0548(18) Uani 1 1 d .
H3 H 0.5325 0.8099 0.4370 0.066 Uiso 1 1 calc R
C6 C 0.5714(7) 0.6753(4) 0.2533(5) 0.0505(17) Uani 1 1 d .
C21 C 0.7848(8) 0.9908(5) 0.4383(5) 0.066(2) Uani 1 1 d .
H21A H 0.8285 0.9546 0.4745 0.099 Uiso 1 1 calc R
H21B H 0.7116 0.9961 0.4567 0.099 Uiso 1 1 calc R
H21C H 0.8489 1.0489 0.4450 0.099 Uiso 1 1 calc R
C16 C 0.7300(8) 0.9476(4) 0.3414(5) 0.0543(18) Uani 1 1 d .
C15 C 0.8007(7) 0.9086(4) 0.3007(5) 0.0558(18) Uani 1 1 d .
C17 C 0.6057(8) 0.9425(5) 0.2773(6) 0.0576(19) Uani 1 1 d .
C26 C 0.1785(8) 0.4024(4) 0.2432(5) 0.0552(18) Uani 1 1 d .
H26 H 0.2120 0.4557 0.2236 0.066 Uiso 1 1 calc R
C33 C 0.1429(10) 0.0434(5) 0.2032(6) 0.082(3) Uani 1 1 d .
H33A H 0.1710 0.0021 0.2402 0.123 Uiso 1 1 calc R
H33B H 0.1466 0.0294 0.1450 0.123 Uiso 1 1 calc R
H33C H 0.0519 0.0391 0.1984 0.123 Uiso 1 1 calc R
C7 C 0.1715(8) 0.7956(5) 0.2062(6) 0.072(2) Uani 1 1 d .
H7A H 0.1907 0.8586 0.2209 0.108 Uiso 1 1 calc R
H7B H 0.0759 0.7658 0.1893 0.108 Uiso 1 1 calc R
H7C H 0.2016 0.7845 0.1575 0.108 Uiso 1 1 calc R
C35 C -0.1527(8) 0.1909(4) 0.0944(5) 0.060(2) Uani 1 1 d .
C30 C -0.1283(9) 0.4170(5) 0.3787(6) 0.078(3) Uani 1 1 d .
H30A H -0.0473 0.4674 0.4033 0.117 Uiso 1 1 calc R
H30B H -0.1878 0.4169 0.4119 0.117 Uiso 1 1 calc R
H30C H -0.1726 0.4205 0.3176 0.117 Uiso 1 1 calc R
C38 C -0.1003(9) 0.3399(5) 0.0794(6) 0.070(2) Uani 1 1 d .
C29 C -0.2457(8) 0.2164(5) 0.3527(6) 0.072(2) Uani 1 1 d .
H29A H -0.3204 0.2391 0.3387 0.108 Uiso 1 1 calc R
H29B H -0.2467 0.1833 0.4013 0.108 Uiso 1 1 calc R
H29C H -0.2535 0.1780 0.3016 0.108 Uiso 1 1 calc R
C43 C -0.1011(10) 0.4355(5) 0.0806(6) 0.092(3) Uani 1 1 d .
H43A H -0.0151 0.4737 0.0807 0.138 Uiso 1 1 calc R
H43B H -0.1174 0.4542 0.1331 0.138 Uiso 1 1 calc R
H43C H -0.1712 0.4390 0.0287 0.138 Uiso 1 1 calc R
C42 C 0.0890(11) 0.3559(6) 0.0096(6) 0.096(3) Uani 1 1 d .
H42A H 0.0446 0.3601 -0.0513 0.144 Uiso 1 1 calc R
H42B H 0.1530 0.3252 0.0121 0.144 Uiso 1 1 calc R
H42C H 0.1354 0.4148 0.0432 0.144 Uiso 1 1 calc R
C22 C 0.5016(8) 0.9816(5) 0.2888(7) 0.081(3) Uani 1 1 d .
H22A H 0.5175 1.0394 0.2707 0.122 Uiso 1 1 calc R
H22B H 0.5078 0.9870 0.3503 0.122 Uiso 1 1 calc R
H22C H 0.4129 0.9432 0.2529 0.122 Uiso 1 1 calc R
C12 C 0.7799(8) 0.6101(5) 0.2049(6) 0.070(2) Uani 1 1 d .
H12A H 0.8329 0.6717 0.2121 0.105 Uiso 1 1 calc R
H12B H 0.7958 0.5760 0.1604 0.105 Uiso 1 1 calc R
H12C H 0.8052 0.5883 0.2605 0.105 Uiso 1 1 calc R
C37 C -0.0142(9) 0.3056(5) 0.0483(6) 0.069(2) Uani 1 1 d .
C32 C 0.3723(8) 0.1961(5) 0.1865(6) 0.073(2) Uani 1 1 d .
H32A H 0.4428 0.2509 0.2169 0.109 Uiso 1 1 calc R
H32B H 0.3208 0.2052 0.1292 0.109 Uiso 1 1 calc R
H32C H 0.4117 0.1510 0.1789 0.109 Uiso 1 1 calc R
C36 C -0.0481(8) 0.2138(5) 0.0548(5) 0.061(2) Uani 1 1 d .
C41 C 0.0055(10) 0.1482(6) 0.0205(6) 0.089(3) Uani 1 1 d .
H41A H -0.0002 0.0999 0.0545 0.133 Uiso 1 1 calc R
H41B H 0.0982 0.1771 0.0260 0.133 Uiso 1 1 calc R
H41C H -0.0471 0.1254 -0.0410 0.133 Uiso 1 1 calc R
C10 C 0.5419(9) 0.6202(5) 0.0517(6) 0.074(2) Uani 1 1 d .
H10A H 0.4539 0.5785 0.0194 0.111 Uiso 1 1 calc R
H10B H 0.6054 0.6131 0.0242 0.111 Uiso 1 1 calc R
H10C H 0.5383 0.6799 0.0511 0.111 Uiso 1 1 calc R
C20 C 0.9368(7) 0.9018(5) 0.3452(6) 0.074(2) Uani 1 1 d .
H20A H 1.0048 0.9552 0.3433 0.111 Uiso 1 1 calc R
H20B H 0.9459 0.8514 0.3148 0.111 Uiso 1 1 calc R
H20C H 0.9476 0.8943 0.4060 0.111 Uiso 1 1 calc R
C9 C 0.1550(8) 0.6391(5) 0.3132(6) 0.069(2) Uani 1 1 d .
H9A H 0.0697 0.6414 0.3156 0.104 Uiso 1 1 calc R
H9B H 0.2012 0.6201 0.3664 0.104 Uiso 1 1 calc R
H9C H 0.1398 0.5976 0.2623 0.104 Uiso 1 1 calc R
C11 C 0.5005(8) 0.4833(5) 0.1782(6) 0.067(2) Uani 1 1 d .
H11A H 0.5203 0.4763 0.2398 0.101 Uiso 1 1 calc R
H11B H 0.5267 0.4413 0.1482 0.101 Uiso 1 1 calc R
H11C H 0.4053 0.4727 0.1512 0.101 Uiso 1 1 calc R
C34 C 0.3675(9) 0.1632(6) 0.3689(5) 0.075(2) Uani 1 1 d .
H34A H 0.4179 0.2241 0.3957 0.113 Uiso 1 1 calc R
H34B H 0.4289 0.1312 0.3679 0.113 Uiso 1 1 calc R
H34C H 0.3122 0.1361 0.4030 0.113 Uiso 1 1 calc R
C31 C 0.0186(8) 0.3182(5) 0.5026(5) 0.069(2) Uani 1 1 d .
H31A H 0.0386 0.2636 0.5109 0.104 Uiso 1 1 calc R
H31B H -0.0310 0.3274 0.5403 0.104 Uiso 1 1 calc R
H31C H 0.1016 0.3671 0.5176 0.104 Uiso 1 1 calc R
C8 C 0.2877(9) 0.8310(6) 0.4076(6) 0.076(2) Uani 1 1 d .
H8A H 0.3497 0.8885 0.4089 0.115 Uiso 1 1 calc R
H8B H 0.3241 0.8069 0.4600 0.115 Uiso 1 1 calc R
H8C H 0.2027 0.8370 0.4062 0.115 Uiso 1 1 calc R
C18 C 0.4847(9) 0.8748(6) 0.1065(6) 0.086(3) Uani 1 1 d .
H18A H 0.4353 0.9161 0.1026 0.129 Uiso 1 1 calc R
H18B H 0.4244 0.8153 0.0997 0.129 Uiso 1 1 calc R
H18C H 0.5241 0.8789 0.0602 0.129 Uiso 1 1 calc R
C44 C -0.2999(9) 0.2794(7) 0.1381(6) 0.095(3) Uani 1 1 d .
H44A H -0.2697 0.3345 0.1778 0.143 Uiso 1 1 calc R
H44B H -0.3290 0.2305 0.1681 0.143 Uiso 1 1 calc R
H44C H -0.3740 0.2790 0.0867 0.143 Uiso 1 1 calc R
C19 C 0.7641(9) 0.8405(5) 0.1395(6) 0.079(3) Uani 1 1 d .
H19A H 0.8262 0.8883 0.1240 0.118 Uiso 1 1 calc R
H19B H 0.6864 0.8116 0.0876 0.118 Uiso 1 1 calc R
H19C H 0.8076 0.7981 0.1621 0.118 Uiso 1 1 calc R
C40 C -0.2184(9) 0.1012(5) 0.1141(7) 0.092(3) Uani 1 1 d .
H40A H -0.1539 0.0856 0.1610 0.137 Uiso 1 1 calc R
H40B H -0.2503 0.0577 0.0616 0.137 Uiso 1 1 calc R
H40C H -0.2933 0.1027 0.1324 0.137 Uiso 1 1 calc R

loop_
_atom_site_aniso_label
_atom_site_aniso_U_11
_atom_site_aniso_U_22
_atom_site_aniso_U_33
_atom_site_aniso_U_23
_atom_site_aniso_U_13
_atom_site_aniso_U_12
Fe1 0.0449(6) 0.0494(5) 0.0487(6) 0.0095(4) 0.0132(5) 0.0133(4)
Fe2 0.0499(6) 0.0482(5) 0.0492(6) 0.0133(4) 0.0176(5) 0.0142(4)
S2 0.0615(12) 0.0544(10) 0.0660(13) 0.0225(9) 0.0285(10) 0.0205(8)
S1 0.0502(12) 0.0656(11) 0.0602(13) 0.0008(9) 0.0082(10) 0.0159(9)
Si3 0.0522(13) 0.0634(12) 0.0523(13) 0.0134(10) 0.0187(10) 0.0237(9)
Si2 0.0548(13) 0.0532(11) 0.0612(14) 0.0114(9) 0.0252(11) 0.0177(9)
Si4 0.0592(14) 0.0648(12) 0.0592(14) 0.0135(10) 0.0226(11) 0.0270(10)
Si1 0.0490(13) 0.0578(11) 0.0643(14) 0.0098(10) 0.0209(11) 0.0171(9)
C23 0.047(4) 0.050(4) 0.040(4) 0.015(3) 0.005(3) 0.017(3)
C25 0.051(4) 0.052(4) 0.063(5) 0.015(3) 0.020(4) 0.019(3)
C1 0.043(4) 0.051(4) 0.054(5) 0.011(3) 0.014(3) 0.010(3)
C14 0.062(5) 0.051(4) 0.051(5) 0.008(3) 0.019(4) 0.010(3)
C13 0.046(5) 0.060(4) 0.083(6) 0.028(4) 0.009(4) 0.008(3)
C4 0.052(5) 0.057(4) 0.057(5) 0.009(4) 0.013(4) 0.018(3)
C24 0.036(4) 0.046(3) 0.056(4) 0.004(3) 0.012(3) 0.011(3)
C28 0.045(4) 0.051(4) 0.061(5) 0.020(3) 0.022(4) 0.012(3)
C5 0.044(4) 0.050(4) 0.049(4) 0.015(3) 0.009(3) 0.014(3)
C39 0.051(5) 0.084(5) 0.055(5) 0.011(4) 0.016(4) 0.017(4)
C2 0.042(4) 0.054(4) 0.040(4) 0.012(3) 0.004(3) 0.017(3)
C27 0.054(5) 0.056(4) 0.052(5) 0.013(3) 0.018(4) 0.013(3)
C3 0.056(5) 0.049(4) 0.061(5) 0.013(3) 0.020(4) 0.018(3)
C6 0.056(5) 0.043(3) 0.052(4) 0.010(3) 0.018(4) 0.017(3)
C21 0.080(6) 0.054(4) 0.054(5) -0.001(3) 0.023(4) 0.010(4)
C16 0.059(5) 0.051(4) 0.052(5) 0.016(3) 0.024(4) 0.010(3)
C15 0.052(5) 0.051(4) 0.065(5) 0.018(4) 0.025(4) 0.011(3)
C17 0.052(5) 0.058(4) 0.064(5) 0.019(4) 0.022(4) 0.015(3)
C26 0.071(5) 0.041(4) 0.058(5) 0.011(3) 0.025(4) 0.019(3)
C33 0.117(8) 0.056(5) 0.084(7) 0.009(4) 0.040(6) 0.040(5)
C7 0.061(5) 0.070(5) 0.086(6) 0.005(4) 0.022(5) 0.027(4)
C35 0.065(5) 0.048(4) 0.054(5) 0.015(3) 0.006(4) 0.012(3)
C30 0.101(7) 0.072(5) 0.087(7) 0.020(5) 0.051(6) 0.043(5)
C38 0.090(7) 0.055(4) 0.061(5) 0.001(4) 0.021(5) 0.024(4)
C29 0.059(5) 0.084(5) 0.077(6) 0.028(5) 0.030(5) 0.021(4)
C43 0.141(9) 0.054(4) 0.071(6) 0.001(4) 0.003(6) 0.052(5)
C42 0.128(9) 0.104(7) 0.057(6) 0.021(5) 0.065(6) 0.002(6)
C22 0.064(6) 0.066(5) 0.125(8) 0.022(5) 0.042(6) 0.025(4)
C12 0.070(6) 0.075(5) 0.080(6) 0.013(4) 0.031(5) 0.039(4)
C37 0.079(6) 0.060(5) 0.062(5) 0.007(4) 0.019(5) 0.017(4)
C32 0.072(6) 0.083(5) 0.071(6) 0.019(4) 0.030(5) 0.030(4)
C36 0.065(5) 0.058(4) 0.051(5) 0.004(4) 0.006(4) 0.021(4)
C41 0.110(8) 0.091(6) 0.071(6) -0.005(5) 0.014(6) 0.060(6)
C10 0.081(6) 0.070(5) 0.066(6) 0.001(4) 0.026(5) 0.018(4)
C20 0.043(5) 0.075(5) 0.095(7) 0.021(5) 0.010(5) 0.020(4)
C9 0.062(5) 0.070(5) 0.078(6) 0.026(4) 0.025(5) 0.019(4)
C11 0.075(6) 0.057(4) 0.075(6) 0.007(4) 0.040(5) 0.016(4)
C34 0.090(7) 0.091(6) 0.065(6) 0.014(5) 0.034(5) 0.052(5)
C31 0.069(6) 0.085(5) 0.065(6) 0.013(4) 0.031(5) 0.034(4)
C8 0.079(6) 0.091(6) 0.070(6) 0.008(5) 0.034(5) 0.036(5)
C18 0.081(7) 0.096(6) 0.063(6) 0.039(5) 0.004(5) 0.022(5)
C44 0.062(6) 0.152(9) 0.069(7) 0.014(6) 0.010(5) 0.044(6)
C19 0.103(7) 0.067(5) 0.081(6) 0.017(4) 0.065(6) 0.011(4)
C40 0.078(7) 0.066(5) 0.092(7) 0.012(5) 0.008(6) -0.012(4)

loop_
_atom_type_symbol
_atom_type_description
_atom_type_scat_dispersion_real
_atom_type_scat_dispersion_imag
_atom_type_scat_source
C C 0.0033 0.0016 'International Tables Vol C Tables 4.2.6.8 and 6.1.1.4'
H H 0.0000 0.0000 'International Tables Vol C Tables 4.2.6.8 and 6.1.1.4'
Si Si 0.0817 0.0704 'International Tables Vol C Tables 4.2.6.8 and 6.1.1.4'
S S 0.1246 0.1234 'International Tables Vol C Tables 4.2.6.8 and 6.1.1.4'
Fe Fe 0.3463 0.8444 'International Tables Vol C Tables 4.2.6.8 and 6.1.1.4'
O O 0.0106 0.0060 'International Tables Vol C Tables 4.2.6.8 and 6.1.1.4'

loop_
_geom_angle_atom_site_label_1
_geom_angle_atom_site_label_2
_geom_angle_atom_site_label_3
_geom_angle
C5 Fe1 C3 71.3(3)
C5 Fe1 C16 123.8(3)
C3 Fe1 C16 102.5(3)
C5 Fe1 C4 39.2(3)
C3 Fe1 C4 39.7(3)
C16 Fe1 C4 101.3(3)
C5 Fe1 C15 101.3(3)
C3 Fe1 C15 130.1(3)
C16 Fe1 C15 39.7(3)
C4 Fe1 C15 104.6(3)
C5 Fe1 C13 148.4(3)
C3 Fe1 C13 138.7(3)
C16 Fe1 C13 67.6(3)
C4 Fe1 C13 168.8(3)
C15 Fe1 C13 68.1(3)
C5 Fe1 C17 163.5(3)
C3 Fe1 C17 106.7(3)
C16 Fe1 C17 39.8(3)
C4 Fe1 C17 130.1(3)
C15 Fe1 C17 66.8(3)
C13 Fe1 C17 39.8(3)
C5 Fe1 C14 111.5(3)
C3 Fe1 C14 169.7(3)
C16 Fe1 C14 67.5(3)
C4 Fe1 C14 137.3(3)
C15 Fe1 C14 40.3(3)
C13 Fe1 C14 41.3(3)
C17 Fe1 C14 67.6(3)
C5 Fe1 C6 40.3(3)
C3 Fe1 C6 84.0(3)
C16 Fe1 C6 160.2(3)
C4 Fe1 C6 71.7(3)
C15 Fe1 C6 122.8(3)
C13 Fe1 C6 119.3(3)
C17 Fe1 C6 155.9(3)
C14 Fe1 C6 104.6(3)
C5 Fe1 C2 84.8(3)
C3 Fe1 C2 39.0(3)
C16 Fe1 C2 125.9(3)
C4 Fe1 C2 71.6(3)
C15 Fe1 C2 165.1(3)
C13 Fe1 C2 113.2(3)
C17 Fe1 C2 104.1(3)
C14 Fe1 C2 149.2(3)
C6 Fe1 C2 70.4(3)
C5 Fe1 C1 70.0(3)
C3 Fe1 C1 68.9(3)
C16 Fe1 C1 161.7(3)
C4 Fe1 C1 82.6(3)
C15 Fe1 C1 156.8(3)
C13 Fe1 C1 107.5(3)
C17 Fe1 C1 125.3(3)
C14 Fe1 C1 121.3(3)
C6 Fe1 C1 37.8(2)
C2 Fe1 C1 38.1(2)
C26 Fe2 C37 101.7(3)
C26 Fe2 C25 39.5(3)
C37 Fe2 C25 126.1(3)
C26 Fe2 C39 133.6(3)
C37 Fe2 C39 67.8(3)
C25 Fe2 C39 109.1(3)
C26 Fe2 C27 40.4(3)
C37 Fe2 C27 101.7(3)
C25 Fe2 C27 71.7(3)
C39 Fe2 C27 168.0(3)
C26 Fe2 C38 102.4(3)
C37 Fe2 C38 40.2(3)
C25 Fe2 C38 101.3(3)
C39 Fe2 C38 40.1(3)
C27 Fe2 C38 127.9(3)
C26 Fe2 C35 169.3(3)
C37 Fe2 C35 68.2(3)
C25 Fe2 C35 143.8(3)
C39 Fe2 C35 40.3(3)
C27 Fe2 C35 142.9(3)
C38 Fe2 C35 67.7(3)
C26 Fe2 C36 133.0(3)
C37 Fe2 C36 39.9(3)
C25 Fe2 C36 166.0(3)
C39 Fe2 C36 67.3(3)
C27 Fe2 C36 108.9(3)
C38 Fe2 C36 67.0(3)
C35 Fe2 C36 40.5(3)
C26 Fe2 C24 71.7(3)
C37 Fe2 C24 161.8(3)
C25 Fe2 C24 39.3(2)
C39 Fe2 C24 103.9(3)
C27 Fe2 C24 84.3(3)
C38 Fe2 C24 123.2(3)
C35 Fe2 C24 116.7(3)
C36 Fe2 C24 153.6(3)
C26 Fe2 C28 72.0(3)
C37 Fe2 C28 124.1(3)
C25 Fe2 C28 84.5(3)
C39 Fe2 C28 152.2(3)
C27 Fe2 C28 38.8(2)
C38 Fe2 C28 163.1(3)
C35 Fe2 C28 116.3(3)
C36 Fe2 C28 104.7(3)
C24 Fe2 C28 71.0(3)
C26 Fe2 C23 83.7(3)
C37 Fe2 C23 159.2(3)
C25 Fe2 C23 70.2(3)
C39 Fe2 C23 122.5(3)
C27 Fe2 C23 69.3(3)
C38 Fe2 C23 158.6(3)
C35 Fe2 C23 107.0(3)
C36 Fe2 C23 123.5(3)
C24 Fe2 C23 38.9(2)
C28 Fe2 C23 38.2(2)
C31 Si3 C29 110.9(4)
C31 Si3 C30 105.7(4)
C29 Si3 C30 107.2(4)
C31 Si3 C24 107.2(3)
C29 Si3 C24 117.1(3)
C30 Si3 C24 108.1(3)
C11 Si2 C12 107.9(4)
C11 Si2 C10 110.6(4)
C12 Si2 C10 108.5(4)
C11 Si2 C6 105.8(3)
C12 Si2 C6 108.4(3)
C10 Si2 C6 115.5(3)
C34 Si4 C32 107.3(4)
C34 Si4 C33 111.0(4)
C32 Si4 C33 107.9(4)
C34 Si4 C28 105.5(3)
C32 Si4 C28 107.0(3)
C33 Si4 C28 117.5(4)
C7 Si1 C9 111.1(4)
C7 Si1 C2 117.4(4)
C9 Si1 C2 106.1(3)
C7 Si1 C8 107.3(4)
C9 Si1 C8 107.0(4)
C2 Si1 C8 107.5(3)
C28 C23 C24 118.7(6)
C28 C23 S2 121.4(5)
C24 C23 S2 119.9(5)
C28 C23 Fe2 67.7(4)
C24 C23 Fe2 67.2(4)
S2 C23 Fe2 136.2(4)
C26 C25 C24 122.5(6)
C26 C25 Fe2 69.7(4)
C24 C25 Fe2 74.1(4)
C26 C25 H25 118.7
C24 C25 H25 118.7
Fe2 C25 H25 130.3
C6 C1 C2 119.9(6)
C6 C1 S1 119.2(5)
C2 C1 S1 120.8(5)
C6 C1 Fe1 67.4(4)
C2 C1 Fe1 67.6(4)
S1 C1 Fe1 137.1(4)
C15 C14 C13 105.8(7)
C15 C14 C19 126.5(8)
C13 C14 C19 127.3(8)
C15 C14 Fe1 68.7(4)
C13 C14 Fe1 68.3(4)
C19 C14 Fe1 132.5(5)
C17 C13 C14 107.5(7)
C17 C13 C18 130.4(8)
C14 C13 C18 122.1(8)
C17 C13 Fe1 70.6(5)
C14 C13 Fe1 70.4(4)
C18 C13 Fe1 127.3(5)
C5 C4 C3 119.2(7)
C5 C4 Fe1 70.1(4)
C3 C4 Fe1 69.9(4)
C5 C4 H4 120.4
C3 C4 H4 120.4
Fe1 C4 H4 132.4
C25 C24 C23 118.4(6)
C25 C24 Si3 119.0(5)
C23 C24 Si3 121.8(5)
C25 C24 Fe2 66.6(4)
C23 C24 Fe2 73.9(4)
Si3 C24 Fe2 139.9(4)
C27 C28 C23 118.9(6)
C27 C28 Si4 119.9(5)
C23 C28 Si4 120.5(5)
C27 C28 Fe2 66.8(4)
C23 C28 Fe2 74.1(4)
Si4 C28 Fe2 139.1(4)
C4 C5 C6 121.1(7)
C4 C5 Fe1 70.7(4)
C6 C5 Fe1 73.2(4)
C4 C5 H5 119.5
C6 C5 H5 119.5
Fe1 C5 H5 129.0
C38 C39 C35 108.8(7)
C38 C39 C44 123.3(8)
C35 C39 C44 127.3(8)
C38 C39 Fe2 70.1(5)
C35 C39 Fe2 70.6(4)
C44 C39 Fe2 131.8(6)
C3 C2 C1 117.9(6)
C3 C2 Si1 119.9(5)
C1 C2 Si1 120.8(5)
C3 C2 Fe1 66.7(4)
C1 C2 Fe1 74.3(4)
Si1 C2 Fe1 141.7(3)
C28 C27 C26 122.5(7)
C28 C27 Fe2 74.5(4)
C26 C27 Fe2 69.1(4)
C28 C27 H27 118.7
C26 C27 H27 118.7
Fe2 C27 H27 130.4
C4 C3 C2 122.9(7)
C4 C3 Fe1 70.3(4)
C2 C3 Fe1 74.3(4)
C4 C3 H3 118.5
C2 C3 H3 118.5
Fe1 C3 H3 129.5
C1 C6 C5 118.5(6)
C1 C6 Si2 122.9(5)
C5 C6 Si2 117.9(5)
C1 C6 Fe1 74.8(4)
C5 C6 Fe1 66.4(3)
Si2 C6 Fe1 138.3(4)
C16 C21 H21A 109.5
C16 C21 H21B 109.5
H21A C21 H21B 109.5
C16 C21 H21C 109.5
H21A C21 H21C 109.5
H21B C21 H21C 109.5
C15 C16 C17 108.9(7)
C15 C16 C21 123.9(7)
C17 C16 C21 127.1(7)
C15 C16 Fe1 70.6(4)
C17 C16 Fe1 71.0(4)
C21 C16 Fe1 126.2(5)
C16 C15 C14 109.1(7)
C16 C15 C20 125.7(7)
C14 C15 C20 125.2(7)
C16 C15 Fe1 69.8(4)
C14 C15 Fe1 71.0(4)
C20 C15 Fe1 125.6(5)
C16 C17 C13 108.7(6)
C16 C17 C22 127.7(8)
C13 C17 C22 123.6(8)
C16 C17 Fe1 69.1(4)
C13 C17 Fe1 69.6(4)
C22 C17 Fe1 129.3(5)
C25 C26 C27 118.8(7)
C25 C26 Fe2 70.8(4)
C27 C26 Fe2 70.5(4)
C25 C26 H26 120.6
C27 C26 H26 120.6
Fe2 C26 H26 130.6
Si4 C33 H33A 109.5
Si4 C33 H33B 109.5
H33A C33 H33B 109.5
Si4 C33 H33C 109.5
H33A C33 H33C 109.5
H33B C33 H33C 109.5
Si1 C7 H7A 109.5
Si1 C7 H7B 109.5
H7A C7 H7B 109.5
Si1 C7 H7C 109.5
H7A C7 H7C 109.5
H7B C7 H7C 109.5
C39 C35 C36 106.3(6)
C39 C35 C40 126.7(8)
C36 C35 C40 126.9(7)
C39 C35 Fe2 69.1(4)
C36 C35 Fe2 69.8(4)
C40 C35 Fe2 127.1(6)
Si3 C30 H30A 109.5
Si3 C30 H30B 109.5
H30A C30 H30B 109.5
Si3 C30 H30C 109.5
H30A C30 H30C 109.5
H30B C30 H30C 109.5
C39 C38 C37 108.2(7)
C39 C38 C43 126.7(8)
C37 C38 C43 125.1(8)
C39 C38 Fe2 69.8(5)
C37 C38 Fe2 69.4(5)
C43 C38 Fe2 126.4(6)
Si3 C29 H29A 109.5
Si3 C29 H29B 109.5
H29A C29 H29B 109.5
Si3 C29 H29C 109.5
H29A C29 H29C 109.5
H29B C29 H29C 109.5
C38 C43 H43A 109.5
C38 C43 H43B 109.5
H43A C43 H43B 109.5
C38 C43 H43C 109.5
H43A C43 H43C 109.5
H43B C43 H43C 109.5
C37 C42 H42A 109.5
C37 C42 H42B 109.5
H42A C42 H42B 109.5
C37 C42 H42C 109.5
H42A C42 H42C 109.5
H42B C42 H42C 109.5
C17 C22 H22A 109.5
C17 C22 H22B 109.5
H22A C22 H22B 109.5
C17 C22 H22C 109.5
H22A C22 H22C 109.5
H22B C22 H22C 109.5
Si2 C12 H12A 109.5
Si2 C12 H12B 109.5
H12A C12 H12B 109.5
Si2 C12 H12C 109.5
H12A C12 H12C 109.5
H12B C12 H12C 109.5
C36 C37 C38 108.0(8)
C36 C37 C42 125.7(8)
C38 C37 C42 126.3(8)
C36 C37 Fe2 71.2(5)
C38 C37 Fe2 70.4(5)
C42 C37 Fe2 126.9(6)
Si4 C32 H32A 109.5
Si4 C32 H32B 109.5
H32A C32 H32B 109.5
Si4 C32 H32C 109.5
H32A C32 H32C 109.5
H32B C32 H32C 109.5
C37 C36 C35 108.6(7)
C37 C36 C41 126.9(8)
C35 C36 C41 124.3(7)
C37 C36 Fe2 68.9(4)
C35 C36 Fe2 69.7(4)
C41 C36 Fe2 131.0(6)
C36 C41 H41A 109.5
C36 C41 H41B 109.5
H41A C41 H41B 109.5
C36 C41 H41C 109.5
H41A C41 H41C 109.5
H41B C41 H41C 109.5
Si2 C10 H10A 109.5
Si2 C10 H10B 109.5
H10A C10 H10B 109.5
Si2 C10 H10C 109.5
H10A C10 H10C 109.5
H10B C10 H10C 109.5
C15 C20 H20A 109.5
C15 C20 H20B 109.5
H20A C20 H20B 109.5
C15 C20 H20C 109.5
H20A C20 H20C 109.5
H20B C20 H20C 109.5
Si1 C9 H9A 109.5
Si1 C9 H9B 109.5
H9A C9 H9B 109.5
Si1 C9 H9C 109.5
H9A C9 H9C 109.5
H9B C9 H9C 109.5
Si2 C11 H11A 109.5
Si2 C11 H11B 109.5
H11A C11 H11B 109.5
Si2 C11 H11C 109.5
H11A C11 H11C 109.5
H11B C11 H11C 109.5
Si4 C34 H34A 109.5
Si4 C34 H34B 109.5
H34A C34 H34B 109.5
Si4 C34 H34C 109.5
H34A C34 H34C 109.5
H34B C34 H34C 109.5
Si3 C31 H31A 109.5
Si3 C31 H31B 109.5
H31A C31 H31B 109.5
Si3 C31 H31C 109.5
H31A C31 H31C 109.5
H31B C31 H31C 109.5
Si1 C8 H8A 109.5
Si1 C8 H8B 109.5
H8A C8 H8B 109.5
Si1 C8 H8C 109.5
H8A C8 H8C 109.5
H8B C8 H8C 109.5
C13 C18 H18A 109.5
C13 C18 H18B 109.5
H18A C18 H18B 109.5
C13 C18 H18C 109.5
H18A C18 H18C 109.5
H18B C18 H18C 109.5
C39 C44 H44A 109.5
C39 C44 H44B 109.5
H44A C44 H44B 109.5
C39 C44 H44C 109.5
H44A C44 H44C 109.5
H44B C44 H44C 109.5
C14 C19 H19A 109.5
C14 C19 H19B 109.5
H19A C19 H19B 109.5
C14 C19 H19C 109.5
H19A C19 H19C 109.5
H19B C19 H19C 109.5
C35 C40 H40A 109.5
C35 C40 H40B 109.5
H40A C40 H40B 109.5
C35 C40 H40C 109.5
H40A C40 H40C 109.5
H40B C40 H40C 109.5

loop_
_geom_bond_atom_site_label_1
_geom_bond_atom_site_label_2
_geom_bond_distance
Fe1 C5 2.056(6)
Fe1 C3 2.057(8)
Fe1 C16 2.058(7)
Fe1 C4 2.063(8)
Fe1 C15 2.068(7)
Fe1 C13 2.070(8)
Fe1 C17 2.083(7)
Fe1 C14 2.099(8)
Fe1 C6 2.147(6)
Fe1 C2 2.156(7)
Fe1 C1 2.244(7)
Fe2 C26 2.044(7)
Fe2 C37 2.051(9)
Fe2 C25 2.058(7)
Fe2 C39 2.060(8)
Fe2 C27 2.061(7)
Fe2 C38 2.064(9)
Fe2 C35 2.080(7)
Fe2 C36 2.082(7)
Fe2 C24 2.156(7)
Fe2 C28 2.161(7)
Fe2 C23 2.246(6)
S2 C23 1.721(7)
S1 C1 1.735(7)
Si3 C31 1.846(8)
Si3 C29 1.866(8)
Si3 C30 1.883(7)
Si3 C24 1.888(7)
Si2 C11 1.868(7)
Si2 C12 1.869(8)
Si2 C10 1.871(9)
Si2 C6 1.895(7)
Si4 C34 1.849(9)
Si4 C32 1.875(8)
Si4 C33 1.876(8)
Si4 C28 1.885(7)
Si1 C7 1.856(9)
Si1 C9 1.883(7)
Si1 C2 1.889(7)
Si1 C8 1.903(8)
C23 C28 1.446(10)
C23 C24 1.467(9)
C25 C26 1.385(10)
C25 C24 1.421(9)
C25 H25 0.9300
C1 C6 1.425(9)
C1 C2 1.439(9)
C14 C15 1.435(10)
C14 C13 1.469(10)
C14 C19 1.481(10)
C13 C17 1.414(11)
C13 C18 1.499(11)
C4 C5 1.381(9)
C4 C3 1.400(9)
C4 H4 0.9300
C28 C27 1.404(9)
C5 C6 1.452(9)
C5 H5 0.9300
C39 C38 1.415(11)
C39 C35 1.425(10)
C39 C44 1.529(11)
C2 C3 1.409(9)
C27 C26 1.417(9)
C27 H27 0.9300
C3 H3 0.9300
C21 C16 1.517(10)
C21 H21A 0.9600
C21 H21B 0.9600
C21 H21C 0.9600
C16 C15 1.400(10)
C16 C17 1.410(10)
C15 C20 1.484(10)
C17 C22 1.504(10)
C26 H26 0.9300
C33 H33A 0.9600
C33 H33B 0.9600
C33 H33C 0.9600
C7 H7A 0.9600
C7 H7B 0.9600
C7 H7C 0.9600
C35 C36 1.441(11)
C35 C40 1.492(10)
C30 H30A 0.9600
C30 H30B 0.9600
C30 H30C 0.9600
C38 C37 1.416(11)
C38 C43 1.521(10)
C29 H29A 0.9600
C29 H29B 0.9600
C29 H29C 0.9600
C43 H43A 0.9600
C43 H43B 0.9600
C43 H43C 0.9600
C42 C37 1.501(11)
C42 H42A 0.9600
C42 H42B 0.9600
C42 H42C 0.9600
C22 H22A 0.9600
C22 H22B 0.9600
C22 H22C 0.9600
C12 H12A 0.9600
C12 H12B 0.9600
C12 H12C 0.9600
C37 C36 1.412(10)
C32 H32A 0.9600
C32 H32B 0.9600
C32 H32C 0.9600
C36 C41 1.495(10)
C41 H41A 0.9600
C41 H41B 0.9600
C41 H41C 0.9600
C10 H10A 0.9600
C10 H10B 0.9600
C10 H10C 0.9600
C20 H20A 0.9600
C20 H20B 0.9600
C20 H20C 0.9600
C9 H9A 0.9600
C9 H9B 0.9600
C9 H9C 0.9600
C11 H11A 0.9600
C11 H11B 0.9600
C11 H11C 0.9600
C34 H34A 0.9600
C34 H34B 0.9600
C34 H34C 0.9600
C31 H31A 0.9600
C31 H31B 0.9600
C31 H31C 0.9600
C8 H8A 0.9600
C8 H8B 0.9600
C8 H8C 0.9600
C18 H18A 0.9600
C18 H18B 0.9600
C18 H18C 0.9600
C44 H44A 0.9600
C44 H44B 0.9600
C44 H44C 0.9600
C19 H19A 0.9600
C19 H19B 0.9600
C19 H19C 0.9600
C40 H40A 0.9600
C40 H40B 0.9600
C40 H40C 0.9600

loop_
_geom_torsion_atom_site_label_1
_geom_torsion_atom_site_label_2
_geom_torsion_atom_site_label_3
_geom_torsion_atom_site_label_4
_geom_torsion
C26 Fe2 C23 C28 -68.8(4)
C37 Fe2 C23 C28 37.8(9)
C25 Fe2 C23 C28 -107.0(4)
C39 Fe2 C23 C28 152.4(4)
C27 Fe2 C23 C28 -29.8(4)
C38 Fe2 C23 C28 -176.7(7)
C35 Fe2 C23 C28 111.1(4)
C36 Fe2 C23 C28 69.8(5)
C24 Fe2 C23 C28 -137.3(6)
C26 Fe2 C23 C24 68.5(4)
C37 Fe2 C23 C24 175.1(7)
C25 Fe2 C23 C24 30.3(4)
C39 Fe2 C23 C24 -70.3(5)
C27 Fe2 C23 C24 107.4(4)
C38 Fe2 C23 C24 -39.4(9)
C35 Fe2 C23 C24 -111.6(4)
C36 Fe2 C23 C24 -153.0(4)
C28 Fe2 C23 C24 137.3(6)
C26 Fe2 C23 S2 178.5(6)
C37 Fe2 C23 S2 -74.9(10)
C25 Fe2 C23 S2 140.3(6)
C39 Fe2 C23 S2 39.7(7)
C27 Fe2 C23 S2 -142.5(6)
C38 Fe2 C23 S2 70.6(9)
C35 Fe2 C23 S2 -1.6(6)
C36 Fe2 C23 S2 -42.9(7)
C24 Fe2 C23 S2 110.0(7)
C28 Fe2 C23 S2 -112.7(7)
C37 Fe2 C25 C26 -60.7(6)
C39 Fe2 C25 C26 -136.7(5)
C27 Fe2 C25 C26 30.7(4)
C38 Fe2 C25 C26 -95.8(5)
C35 Fe2 C25 C26 -163.4(5)
C36 Fe2 C25 C26 -64.1(14)
C24 Fe2 C25 C26 134.6(6)
C28 Fe2 C25 C26 68.2(4)
C23 Fe2 C25 C26 104.7(5)
C26 Fe2 C25 C24 -134.6(6)
C37 Fe2 C25 C24 164.8(4)
C39 Fe2 C25 C24 88.8(4)
C27 Fe2 C25 C24 -103.9(4)
C38 Fe2 C25 C24 129.6(4)
C35 Fe2 C25 C24 62.1(6)
C36 Fe2 C25 C24 161.3(11)
C28 Fe2 C25 C24 -66.4(4)
C23 Fe2 C25 C24 -29.9(4)
C5 Fe1 C1 C6 -31.3(4)
C3 Fe1 C1 C6 -108.3(5)
C16 Fe1 C1 C6 -173.2(8)
C4 Fe1 C1 C6 -69.6(4)
C15 Fe1 C1 C6 40.2(9)
C13 Fe1 C1 C6 115.4(5)
C17 Fe1 C1 C6 155.7(4)
C14 Fe1 C1 C6 72.4(5)
C2 Fe1 C1 C6 -139.1(6)
C5 Fe1 C1 C2 107.8(4)
C3 Fe1 C1 C2 30.8(4)
C16 Fe1 C1 C2 -34.1(11)
C4 Fe1 C1 C2 69.5(4)
C15 Fe1 C1 C2 179.3(6)
C13 Fe1 C1 C2 -105.5(4)
C17 Fe1 C1 C2 -65.2(5)
C14 Fe1 C1 C2 -148.5(4)
C6 Fe1 C1 C2 139.1(6)
C5 Fe1 C1 S1 -140.4(6)
C3 Fe1 C1 S1 142.6(6)
C16 Fe1 C1 S1 77.6(11)
C4 Fe1 C1 S1 -178.8(6)
C15 Fe1 C1 S1 -69.0(9)
C13 Fe1 C1 S1 6.2(7)
C17 Fe1 C1 S1 46.5(7)
C14 Fe1 C1 S1 -36.8(7)
C6 Fe1 C1 S1 -109.2(7)
C2 Fe1 C1 S1 111.7(7)
C5 Fe1 C14 C15 -82.0(4)
C3 Fe1 C14 C15 22.1(18)
C16 Fe1 C14 C15 36.9(4)
C4 Fe1 C14 C15 -45.3(6)
C13 Fe1 C14 C15 118.1(6)
C17 Fe1 C14 C15 80.2(4)
C6 Fe1 C14 C15 -124.0(4)
C2 Fe1 C14 C15 159.9(5)
C1 Fe1 C14 C15 -161.1(4)
C5 Fe1 C14 C13 159.9(4)
C3 Fe1 C14 C13 -95.9(16)
C16 Fe1 C14 C13 -81.2(5)
C4 Fe1 C14 C13 -163.3(5)
C15 Fe1 C14 C13 -118.1(6)
C17 Fe1 C14 C13 -37.9(4)
C6 Fe1 C14 C13 118.0(5)
C2 Fe1 C14 C13 41.9(7)
C1 Fe1 C14 C13 80.8(5)
C5 Fe1 C14 C19 38.6(9)
C3 Fe1 C14 C19 142.8(14)
C16 Fe1 C14 C19 157.5(9)
C4 Fe1 C14 C19 75.4(9)
C15 Fe1 C14 C19 120.6(10)
C13 Fe1 C14 C19 -121.3(10)
C17 Fe1 C14 C19 -159.2(9)
C6 Fe1 C14 C19 -3.3(9)
C2 Fe1 C14 C19 -79.4(10)
C1 Fe1 C14 C19 -40.5(9)
C15 C14 C13 C17 2.5(8)
C19 C14 C13 C17 -171.1(7)
Fe1 C14 C13 C17 61.2(5)
C15 C14 C13 C18 178.8(7)
C19 C14 C13 C18 5.3(12)
Fe1 C14 C13 C18 -122.4(7)
C15 C14 C13 Fe1 -58.7(5)
C19 C14 C13 Fe1 127.7(7)
C5 Fe1 C13 C17 -155.2(5)
C3 Fe1 C13 C17 46.8(6)
C16 Fe1 C13 C17 -36.7(4)
C4 Fe1 C13 C17 -28.9(18)
C15 Fe1 C13 C17 -79.6(5)
C14 Fe1 C13 C17 -117.6(6)
C6 Fe1 C13 C17 164.0(4)
C2 Fe1 C13 C17 84.3(5)
C1 Fe1 C13 C17 124.6(4)
C5 Fe1 C13 C14 -37.6(7)
C3 Fe1 C13 C14 164.4(4)
C16 Fe1 C13 C14 80.9(4)
C4 Fe1 C13 C14 88.7(17)
C15 Fe1 C13 C14 37.9(4)
C17 Fe1 C13 C14 117.6(6)
C6 Fe1 C13 C14 -78.4(5)
C2 Fe1 C13 C14 -158.2(4)
C1 Fe1 C13 C14 -117.8(4)
C5 Fe1 C13 C18 78.4(10)
C3 Fe1 C13 C18 -79.7(10)
C16 Fe1 C13 C18 -163.1(9)
C4 Fe1 C13 C18 -155.4(13)
C15 Fe1 C13 C18 153.9(9)
C17 Fe1 C13 C18 -126.5(10)
C14 Fe1 C13 C18 115.9(10)
C6 Fe1 C13 C18 37.5(9)
C2 Fe1 C13 C18 -42.2(9)
C1 Fe1 C13 C18 -1.9(9)
C3 Fe1 C4 C5 133.2(6)
C16 Fe1 C4 C5 -130.7(4)
C15 Fe1 C4 C5 -90.1(4)
C13 Fe1 C4 C5 -138.0(15)
C17 Fe1 C4 C5 -161.9(4)
C14 Fe1 C4 C5 -61.8(6)
C6 Fe1 C4 C5 30.1(4)
C2 Fe1 C4 C5 104.9(4)
C1 Fe1 C4 C5 67.4(4)
C5 Fe1 C4 C3 -133.2(6)
C16 Fe1 C4 C3 96.1(4)
C15 Fe1 C4 C3 136.7(4)
C13 Fe1 C4 C3 88.8(16)
C17 Fe1 C4 C3 64.9(5)
C14 Fe1 C4 C3 165.0(4)
C6 Fe1 C4 C3 -103.0(5)
C2 Fe1 C4 C3 -28.3(4)
C1 Fe1 C4 C3 -65.8(4)
C26 C25 C24 C23 2.4(11)
Fe2 C25 C24 C23 54.8(6)
C26 C25 C24 Si3 172.1(6)
Fe2 C25 C24 Si3 -135.5(5)
C26 C25 C24 Fe2 -52.4(7)
C28 C23 C24 C25 -5.6(10)
S2 C23 C24 C25 177.3(5)
Fe2 C23 C24 C25 -51.3(6)
C28 C23 C24 Si3 -175.1(5)
S2 C23 C24 Si3 7.8(8)
Fe2 C23 C24 Si3 139.3(5)
C28 C23 C24 Fe2 45.7(6)
S2 C23 C24 Fe2 -131.4(5)
C31 Si3 C24 C25 -103.3(6)
C29 Si3 C24 C25 131.3(6)
C30 Si3 C24 C25 10.2(7)
C31 Si3 C24 C23 66.0(6)
C29 Si3 C24 C23 -59.3(7)
C30 Si3 C24 C23 179.6(6)
C31 Si3 C24 Fe2 169.3(5)
C29 Si3 C24 Fe2 43.9(7)
C30 Si3 C24 Fe2 -77.2(6)
C26 Fe2 C24 C25 28.5(4)
C37 Fe2 C24 C25 -42.8(11)
C39 Fe2 C24 C25 -103.3(4)
C27 Fe2 C24 C25 67.8(4)
C38 Fe2 C24 C25 -64.5(5)
C35 Fe2 C24 C25 -144.3(4)
C36 Fe2 C24 C25 -170.0(6)
C28 Fe2 C24 C25 105.2(4)
C23 Fe2 C24 C25 131.6(6)
C26 Fe2 C24 C23 -103.1(4)
C37 Fe2 C24 C23 -174.4(9)
C25 Fe2 C24 C23 -131.6(6)
C39 Fe2 C24 C23 125.1(4)
C27 Fe2 C24 C23 -63.8(4)
C38 Fe2 C24 C23 163.9(4)
C35 Fe2 C24 C23 84.1(4)
C36 Fe2 C24 C23 58.4(7)
C28 Fe2 C24 C23 -26.4(4)
C26 Fe2 C24 Si3 136.4(6)
C37 Fe2 C24 Si3 65.1(11)
C25 Fe2 C24 Si3 107.9(7)
C39 Fe2 C24 Si3 4.6(6)
C27 Fe2 C24 Si3 175.7(6)
C38 Fe2 C24 Si3 43.4(7)
C35 Fe2 C24 Si3 -36.4(6)
C36 Fe2 C24 Si3 -62.1(9)
C28 Fe2 C24 Si3 -146.9(6)
C23 Fe2 C24 Si3 -120.5(7)
C24 C23 C28 C27 5.8(10)
S2 C23 C28 C27 -177.2(5)
Fe2 C23 C28 C27 51.2(6)
C24 C23 C28 Si4 176.4(5)
S2 C23 C28 Si4 -6.5(9)
Fe2 C23 C28 Si4 -138.1(5)
C24 C23 C28 Fe2 -45.5(6)
S2 C23 C28 Fe2 131.6(5)
C34 Si4 C28 C27 104.2(7)
C32 Si4 C28 C27 -9.9(7)
C33 Si4 C28 C27 -131.4(6)
C34 Si4 C28 C23 -66.3(7)
C32 Si4 C28 C23 179.6(6)
C33 Si4 C28 C23 58.1(7)
C34 Si4 C28 Fe2 -167.5(6)
C32 Si4 C28 Fe2 78.3(6)
C33 Si4 C28 Fe2 -43.1(7)
C26 Fe2 C28 C27 -29.0(4)
C37 Fe2 C28 C27 63.2(5)
C25 Fe2 C28 C27 -67.3(5)
C39 Fe2 C28 C27 171.0(6)
C38 Fe2 C28 C27 43.8(11)
C35 Fe2 C28 C27 143.7(5)
C36 Fe2 C28 C27 102.0(5)
C24 Fe2 C28 C27 -105.2(5)
C23 Fe2 C28 C27 -132.0(6)
C26 Fe2 C28 C23 103.0(4)
C37 Fe2 C28 C23 -164.8(4)
C25 Fe2 C28 C23 64.7(4)
C39 Fe2 C28 C23 -57.0(8)
C27 Fe2 C28 C23 132.0(6)
C38 Fe2 C28 C23 175.8(8)
C35 Fe2 C28 C23 -84.3(5)
C36 Fe2 C28 C23 -126.0(4)
C24 Fe2 C28 C23 26.8(4)
C26 Fe2 C28 Si4 -138.4(6)
C37 Fe2 C28 Si4 -46.2(7)
C25 Fe2 C28 Si4 -176.8(6)
C39 Fe2 C28 Si4 61.6(9)
C27 Fe2 C28 Si4 -109.5(8)
C38 Fe2 C28 Si4 -65.6(11)
C35 Fe2 C28 Si4 34.2(7)
C36 Fe2 C28 Si4 -7.4(6)
C24 Fe2 C28 Si4 145.3(6)
C23 Fe2 C28 Si4 118.5(7)
C3 C4 C5 C6 -3.7(10)
Fe1 C4 C5 C6 -55.4(6)
C3 C4 C5 Fe1 51.7(6)
C3 Fe1 C5 C4 -29.5(4)
C16 Fe1 C5 C4 63.4(5)
C15 Fe1 C5 C4 99.2(5)
C13 Fe1 C5 C4 165.6(5)
C17 Fe1 C5 C4 56.6(12)
C14 Fe1 C5 C4 140.0(4)
C6 Fe1 C5 C4 -132.6(6)
C2 Fe1 C5 C4 -67.0(4)
C1 Fe1 C5 C4 -103.2(5)
C3 Fe1 C5 C6 103.1(4)
C16 Fe1 C5 C6 -164.0(4)
C4 Fe1 C5 C6 132.6(6)
C15 Fe1 C5 C6 -128.2(4)
C13 Fe1 C5 C6 -61.8(7)
C17 Fe1 C5 C6 -170.9(9)
C14 Fe1 C5 C6 -87.4(4)
C2 Fe1 C5 C6 65.6(4)
C1 Fe1 C5 C6 29.4(4)
C26 Fe2 C39 C38 47.8(6)
C37 Fe2 C39 C38 -37.4(4)
C25 Fe2 C39 C38 84.8(5)
C27 Fe2 C39 C38 -7.0(16)
C35 Fe2 C39 C38 -119.4(7)
C36 Fe2 C39 C38 -80.7(5)
C24 Fe2 C39 C38 125.6(4)
C28 Fe2 C39 C38 -158.9(6)
C23 Fe2 C39 C38 163.1(4)
C26 Fe2 C39 C35 167.2(5)
C37 Fe2 C39 C35 82.1(5)
C25 Fe2 C39 C35 -155.8(5)
C27 Fe2 C39 C35 112.4(14)
C38 Fe2 C39 C35 119.4(7)
C36 Fe2 C39 C35 38.7(5)
C24 Fe2 C39 C35 -115.0(5)
C28 Fe2 C39 C35 -39.5(9)
C23 Fe2 C39 C35 -77.5(5)
C26 Fe2 C39 C44 -69.6(10)
C37 Fe2 C39 C44 -154.7(10)
C25 Fe2 C39 C44 -32.6(9)
C27 Fe2 C39 C44 -124.4(14)
C38 Fe2 C39 C44 -117.4(10)
C35 Fe2 C39 C44 123.2(11)
C36 Fe2 C39 C44 161.9(10)
C24 Fe2 C39 C44 8.2(9)
C28 Fe2 C39 C44 83.7(11)
C23 Fe2 C39 C44 45.7(10)
C6 C1 C2 C3 -8.0(10)
S1 C1 C2 C3 175.2(5)
Fe1 C1 C2 C3 -52.2(5)
C6 C1 C2 Si1 -174.3(5)
S1 C1 C2 Si1 8.8(8)
Fe1 C1 C2 Si1 141.5(5)
C6 C1 C2 Fe1 44.2(6)
S1 C1 C2 Fe1 -132.6(5)
C7 Si1 C2 C3 133.7(6)
C9 Si1 C2 C3 -101.4(6)
C8 Si1 C2 C3 12.7(7)
C7 Si1 C2 C1 -60.2(7)
C9 Si1 C2 C1 64.6(6)
C8 Si1 C2 C1 178.8(6)
C7 Si1 C2 Fe1 44.2(7)
C9 Si1 C2 Fe1 169.0(6)
C8 Si1 C2 Fe1 -76.8(6)
C5 Fe1 C2 C3 66.5(4)
C16 Fe1 C2 C3 -62.0(5)
C4 Fe1 C2 C3 28.7(4)
C15 Fe1 C2 C3 -48.4(12)
C13 Fe1 C2 C3 -140.4(4)
C17 Fe1 C2 C3 -99.3(4)
C14 Fe1 C2 C3 -169.0(5)
C6 Fe1 C2 C3 105.3(4)
C1 Fe1 C2 C3 130.5(6)
C5 Fe1 C2 C1 -64.0(4)
C3 Fe1 C2 C1 -130.5(6)
C16 Fe1 C2 C1 167.5(4)
C4 Fe1 C2 C1 -101.8(4)
C15 Fe1 C2 C1 -179.0(10)
C13 Fe1 C2 C1 89.1(5)
C17 Fe1 C2 C1 130.2(4)
C14 Fe1 C2 C1 60.5(6)
C6 Fe1 C2 C1 -25.2(4)
C5 Fe1 C2 Si1 175.8(6)
C3 Fe1 C2 Si1 109.3(7)
C16 Fe1 C2 Si1 47.3(7)
C4 Fe1 C2 Si1 138.0(6)
C15 Fe1 C2 Si1 60.8(13)
C13 Fe1 C2 Si1 -31.1(7)
C17 Fe1 C2 Si1 10.0(7)
C14 Fe1 C2 Si1 -59.7(8)
C6 Fe1 C2 Si1 -145.4(6)
C1 Fe1 C2 Si1 -120.2(8)
C23 C28 C27 C26 -2.7(11)
Si4 C28 C27 C26 -173.4(6)
Fe2 C28 C27 C26 52.0(6)
C23 C28 C27 Fe2 -54.7(6)
Si4 C28 C27 Fe2 134.6(5)
C26 Fe2 C27 C28 134.7(7)
C37 Fe2 C27 C28 -130.9(5)
C25 Fe2 C27 C28 104.6(5)
C39 Fe2 C27 C28 -159.5(13)
C38 Fe2 C27 C28 -165.2(4)
C35 Fe2 C27 C28 -61.7(7)
C36 Fe2 C27 C28 -90.1(5)
C24 Fe2 C27 C28 66.4(4)
C23 Fe2 C27 C28 29.4(4)
C37 Fe2 C27 C26 94.4(5)
C25 Fe2 C27 C26 -30.0(4)
C39 Fe2 C27 C26 65.8(15)
C38 Fe2 C27 C26 60.1(6)
C35 Fe2 C27 C26 163.7(5)
C36 Fe2 C27 C26 135.2(4)
C24 Fe2 C27 C26 -68.2(4)
C28 Fe2 C27 C26 -134.7(7)
C23 Fe2 C27 C26 -105.2(5)
C5 C4 C3 C2 3.2(11)
Fe1 C4 C3 C2 54.9(6)
C5 C4 C3 Fe1 -51.8(6)
C1 C2 C3 C4 2.7(10)
Si1 C2 C3 C4 169.1(6)
Fe1 C2 C3 C4 -53.2(6)
C1 C2 C3 Fe1 55.9(6)
Si1 C2 C3 Fe1 -137.6(4)
C5 Fe1 C3 C4 29.1(4)
C16 Fe1 C3 C4 -92.6(4)
C15 Fe1 C3 C4 -60.1(5)
C13 Fe1 C3 C4 -162.8(5)
C17 Fe1 C3 C4 -133.6(4)
C14 Fe1 C3 C4 -78.7(16)
C6 Fe1 C3 C4 68.4(4)
C2 Fe1 C3 C4 134.5(6)
C1 Fe1 C3 C4 104.3(4)
C5 Fe1 C3 C2 -105.4(4)
C16 Fe1 C3 C2 132.9(4)
C4 Fe1 C3 C2 -134.5(6)
C15 Fe1 C3 C2 165.4(4)
C13 Fe1 C3 C2 62.7(6)
C17 Fe1 C3 C2 91.9(4)
C14 Fe1 C3 C2 146.9(15)
C6 Fe1 C3 C2 -66.0(4)
C1 Fe1 C3 C2 -30.2(4)
C2 C1 C6 C5 7.5(10)
S1 C1 C6 C5 -175.6(5)
Fe1 C1 C6 C5 51.8(5)
C2 C1 C6 Si2 177.4(5)
S1 C1 C6 Si2 -5.7(8)
Fe1 C1 C6 Si2 -138.3(5)
C2 C1 C6 Fe1 -44.3(6)
S1 C1 C6 Fe1 132.6(5)
C4 C5 C6 C1 -1.6(10)
Fe1 C5 C6 C1 -55.8(6)
C4 C5 C6 Si2 -172.1(5)
Fe1 C5 C6 Si2 133.7(5)
C4 C5 C6 Fe1 54.2(6)
C11 Si2 C6 C1 -69.0(7)
C12 Si2 C6 C1 175.6(6)
C10 Si2 C6 C1 53.7(7)
C11 Si2 C6 C5 101.1(6)
C12 Si2 C6 C5 -14.4(6)
C10 Si2 C6 C5 -136.3(5)
C11 Si2 C6 Fe1 -173.9(6)
C12 Si2 C6 Fe1 70.7(6)
C10 Si2 C6 Fe1 -51.2(7)
C5 Fe1 C6 C1 131.1(6)
C3 Fe1 C6 C1 63.0(4)
C16 Fe1 C6 C1 173.7(7)
C4 Fe1 C6 C1 101.8(5)
C15 Fe1 C6 C1 -162.4(4)
C13 Fe1 C6 C1 -80.8(5)
C17 Fe1 C6 C1 -55.2(9)
C14 Fe1 C6 C1 -122.7(4)
C2 Fe1 C6 C1 25.4(4)
C3 Fe1 C6 C5 -68.1(4)
C16 Fe1 C6 C5 42.6(10)
C4 Fe1 C6 C5 -29.3(4)
C15 Fe1 C6 C5 66.5(5)
C13 Fe1 C6 C5 148.0(4)
C17 Fe1 C6 C5 173.6(6)
C14 Fe1 C6 C5 106.1(4)
C2 Fe1 C6 C5 -105.7(4)
C1 Fe1 C6 C5 -131.1(6)
C5 Fe1 C6 Si2 -106.1(7)
C3 Fe1 C6 Si2 -174.2(6)
C16 Fe1 C6 Si2 -63.5(11)
C4 Fe1 C6 Si2 -135.4(6)
C15 Fe1 C6 Si2 -39.6(7)
C13 Fe1 C6 Si2 42.0(7)
C17 Fe1 C6 Si2 67.6(10)
C14 Fe1 C6 Si2 0.1(6)
C2 Fe1 C6 Si2 148.2(6)
C1 Fe1 C6 Si2 122.8(8)
C5 Fe1 C16 C15 64.1(5)
C3 Fe1 C16 C15 139.9(5)
C4 Fe1 C16 C15 99.3(5)
C13 Fe1 C16 C15 -82.3(5)
C17 Fe1 C16 C15 -118.9(6)
C14 Fe1 C16 C15 -37.5(4)
C6 Fe1 C16 C15 32.3(10)
C2 Fe1 C16 C15 174.6(4)
C1 Fe1 C16 C15 -160.2(8)
C5 Fe1 C16 C17 -177.0(4)
C3 Fe1 C16 C17 -101.2(5)
C4 Fe1 C16 C17 -141.8(5)
C15 Fe1 C16 C17 118.9(6)
C13 Fe1 C16 C17 36.7(4)
C14 Fe1 C16 C17 81.5(5)
C6 Fe1 C16 C17 151.2(8)
C2 Fe1 C16 C17 -66.5(5)
C1 Fe1 C16 C17 -41.2(11)
C5 Fe1 C16 C21 -54.3(8)
C3 Fe1 C16 C21 21.5(7)
C4 Fe1 C16 C21 -19.1(7)
C15 Fe1 C16 C21 -118.4(9)
C13 Fe1 C16 C21 159.3(8)
C17 Fe1 C16 C21 122.7(9)
C14 Fe1 C16 C21 -155.8(8)
C6 Fe1 C16 C21 -86.1(11)
C2 Fe1 C16 C21 56.2(8)
C1 Fe1 C16 C21 81.5(12)
C17 C16 C15 C14 -0.6(8)
C21 C16 C15 C14 -178.5(6)
Fe1 C16 C15 C14 60.4(5)
C17 C16 C15 C20 179.0(7)
C21 C16 C15 C20 1.2(11)
Fe1 C16 C15 C20 -120.0(7)
C17 C16 C15 Fe1 -61.0(5)
C21 C16 C15 Fe1 121.2(7)
C13 C14 C15 C16 -1.2(8)
C19 C14 C15 C16 172.5(7)
Fe1 C14 C15 C16 -59.6(5)
C13 C14 C15 C20 179.2(7)
C19 C14 C15 C20 -7.2(12)
Fe1 C14 C15 C20 120.7(7)
C13 C14 C15 Fe1 58.5(5)
C19 C14 C15 Fe1 -127.9(7)
C5 Fe1 C15 C16 -130.3(5)
C3 Fe1 C15 C16 -55.3(6)
C4 Fe1 C15 C16 -90.2(5)
C13 Fe1 C15 C16 80.8(5)
C17 Fe1 C15 C16 37.6(4)
C14 Fe1 C15 C16 119.7(6)
C6 Fe1 C15 C16 -167.6(4)
C2 Fe1 C15 C16 -17.3(13)
C1 Fe1 C15 C16 164.3(6)
C5 Fe1 C15 C14 110.0(4)
C3 Fe1 C15 C14 -175.0(4)
C16 Fe1 C15 C14 -119.7(6)
C4 Fe1 C15 C14 150.1(4)
C13 Fe1 C15 C14 -38.8(4)
C17 Fe1 C15 C14 -82.1(5)
C6 Fe1 C15 C14 72.7(5)
C2 Fe1 C15 C14 -137.0(10)
C1 Fe1 C15 C14 44.6(9)
C5 Fe1 C15 C20 -10.3(8)
C3 Fe1 C15 C20 64.8(8)
C16 Fe1 C15 C20 120.1(9)
C4 Fe1 C15 C20 29.8(8)
C13 Fe1 C15 C20 -159.1(8)
C17 Fe1 C15 C20 157.6(8)
C14 Fe1 C15 C20 -120.3(9)
C6 Fe1 C15 C20 -47.5(8)
C2 Fe1 C15 C20 102.7(11)
C1 Fe1 C15 C20 -75.6(11)
C15 C16 C17 C13 2.2(8)
C21 C16 C17 C13 180.0(7)
Fe1 C16 C17 C13 -58.5(5)
C15 C16 C17 C22 -175.1(7)
C21 C16 C17 C22 2.6(12)
Fe1 C16 C17 C22 124.2(8)
C15 C16 C17 Fe1 60.7(5)
C21 C16 C17 Fe1 -121.5(7)
C14 C13 C17 C16 -2.9(8)
C18 C13 C17 C16 -178.9(8)
Fe1 C13 C17 C16 58.2(5)
C14 C13 C17 C22 174.6(7)
C18 C13 C17 C22 -1.4(13)
Fe1 C13 C17 C22 -124.3(7)
C14 C13 C17 Fe1 -61.1(5)
C18 C13 C17 Fe1 122.9(8)
C5 Fe1 C17 C16 8.9(13)
C3 Fe1 C17 C16 89.6(5)
C4 Fe1 C17 C16 52.4(6)
C15 Fe1 C17 C16 -37.4(4)
C13 Fe1 C17 C16 -120.5(6)
C14 Fe1 C17 C16 -81.3(5)
C6 Fe1 C17 C16 -156.6(6)
C2 Fe1 C17 C16 130.0(4)
C1 Fe1 C17 C16 165.3(4)
C5 Fe1 C17 C13 129.4(10)
C3 Fe1 C17 C13 -149.9(4)
C16 Fe1 C17 C13 120.5(6)
C4 Fe1 C17 C13 172.9(4)
C15 Fe1 C17 C13 83.1(5)
C14 Fe1 C17 C13 39.2(4)
C6 Fe1 C17 C13 -36.1(9)
C2 Fe1 C17 C13 -109.5(4)
C1 Fe1 C17 C13 -74.2(5)
C5 Fe1 C17 C22 -113.4(11)
C3 Fe1 C17 C22 -32.6(9)
C16 Fe1 C17 C22 -122.2(10)
C4 Fe1 C17 C22 -69.8(9)
C15 Fe1 C17 C22 -159.7(9)
C13 Fe1 C17 C22 117.3(10)
C14 Fe1 C17 C22 156.5(9)
C6 Fe1 C17 C22 81.2(11)
C2 Fe1 C17 C22 7.8(9)
C1 Fe1 C17 C22 43.1(9)
C24 C25 C26 C27 0.8(11)
Fe2 C25 C26 C27 -53.5(6)
C24 C25 C26 Fe2 54.3(7)
C28 C27 C26 C25 -0.7(11)
Fe2 C27 C26 C25 53.7(6)
C28 C27 C26 Fe2 -54.4(6)
C37 Fe2 C26 C25 134.0(5)
C39 Fe2 C26 C25 63.6(6)
C27 Fe2 C26 C25 -131.6(6)
C38 Fe2 C26 C25 92.8(5)
C35 Fe2 C26 C25 114.3(16)
C36 Fe2 C26 C25 162.7(4)
C24 Fe2 C26 C25 -28.4(4)
C28 Fe2 C26 C25 -103.7(5)
C23 Fe2 C26 C25 -66.3(4)
C37 Fe2 C26 C27 -94.4(5)
C25 Fe2 C26 C27 131.6(6)
C39 Fe2 C26 C27 -164.8(5)
C38 Fe2 C26 C27 -135.6(5)
C35 Fe2 C26 C27 -114.1(16)
C36 Fe2 C26 C27 -65.7(6)
C24 Fe2 C26 C27 103.2(5)
C28 Fe2 C26 C27 27.9(4)
C23 Fe2 C26 C27 65.3(4)
C38 C39 C35 C36 -0.3(9)
C44 C39 C35 C36 171.5(8)
Fe2 C39 C35 C36 -60.2(5)
C38 C39 C35 C40 -178.7(8)
C44 C39 C35 C40 -7.0(13)
Fe2 C39 C35 C40 121.4(8)
C38 C39 C35 Fe2 59.9(6)
C44 C39 C35 Fe2 -128.3(9)
C26 Fe2 C35 C39 -60.1(18)
C37 Fe2 C35 C39 -80.9(5)
C25 Fe2 C35 C39 41.0(7)
C27 Fe2 C35 C39 -161.4(5)
C38 Fe2 C35 C39 -37.4(5)
C36 Fe2 C35 C39 -117.4(6)
C24 Fe2 C35 C39 79.8(5)
C28 Fe2 C35 C39 160.7(4)
C23 Fe2 C35 C39 120.6(5)
C26 Fe2 C35 C36 57.4(18)
C37 Fe2 C35 C36 36.5(4)
C25 Fe2 C35 C36 158.5(5)
C39 Fe2 C35 C36 117.4(6)
C27 Fe2 C35 C36 -44.0(7)
C38 Fe2 C35 C36 80.1(5)
C24 Fe2 C35 C36 -162.7(4)
C28 Fe2 C35 C36 -81.9(5)
C23 Fe2 C35 C36 -122.0(4)
C26 Fe2 C35 C40 179.0(13)
C37 Fe2 C35 C40 158.1(9)
C25 Fe2 C35 C40 -79.9(9)
C39 Fe2 C35 C40 -120.9(10)
C27 Fe2 C35 C40 77.6(10)
C38 Fe2 C35 C40 -158.3(9)
C36 Fe2 C35 C40 121.6(10)
C24 Fe2 C35 C40 -41.1(9)
C28 Fe2 C35 C40 39.7(9)
C23 Fe2 C35 C40 -0.4(9)
C35 C39 C38 C37 -1.3(9)
C44 C39 C38 C37 -173.5(8)
Fe2 C39 C38 C37 59.0(6)
C35 C39 C38 C43 178.8(8)
C44 C39 C38 C43 6.6(13)
Fe2 C39 C38 C43 -121.0(8)
C35 C39 C38 Fe2 -60.2(5)
C44 C39 C38 Fe2 127.6(8)
C26 Fe2 C38 C39 -146.7(5)
C37 Fe2 C38 C39 119.6(6)
C25 Fe2 C38 C39 -106.4(5)
C27 Fe2 C38 C39 178.2(4)
C35 Fe2 C38 C39 37.5(5)
C36 Fe2 C38 C39 81.5(5)
C24 Fe2 C38 C39 -70.7(5)
C28 Fe2 C38 C39 144.8(9)
C23 Fe2 C38 C39 -42.3(9)
C26 Fe2 C38 C37 93.7(5)
C25 Fe2 C38 C37 134.0(5)
C39 Fe2 C38 C37 -119.6(6)
C27 Fe2 C38 C37 58.6(6)
C35 Fe2 C38 C37 -82.1(5)
C36 Fe2 C38 C37 -38.1(5)
C24 Fe2 C38 C37 169.7(4)
C28 Fe2 C38 C37 25.2(11)
C23 Fe2 C38 C37 -161.9(6)
C26 Fe2 C38 C43 -25.4(9)
C37 Fe2 C38 C43 -119.1(10)
C25 Fe2 C38 C43 14.9(9)
C39 Fe2 C38 C43 121.3(10)
C27 Fe2 C38 C43 -60.5(9)
C35 Fe2 C38 C43 158.8(9)
C36 Fe2 C38 C43 -157.2(9)
C24 Fe2 C38 C43 50.6(9)
C28 Fe2 C38 C43 -93.9(12)
C23 Fe2 C38 C43 79.1(11)
C39 C38 C37 C36 2.4(9)
C43 C38 C37 C36 -177.6(8)
Fe2 C38 C37 C36 61.6(6)
C39 C38 C37 C42 178.9(8)
C43 C38 C37 C42 -1.2(14)
Fe2 C38 C37 C42 -121.9(9)
C39 C38 C37 Fe2 -59.2(6)
C43 C38 C37 Fe2 120.7(8)
C26 Fe2 C37 C36 146.8(5)
C25 Fe2 C37 C36 -178.7(4)
C39 Fe2 C37 C36 -80.6(5)
C27 Fe2 C37 C36 105.6(5)
C38 Fe2 C37 C36 -117.9(7)
C35 Fe2 C37 C36 -37.0(5)
C24 Fe2 C37 C36 -146.5(8)
C28 Fe2 C37 C36 70.7(6)
C23 Fe2 C37 C36 43.5(10)
C26 Fe2 C37 C38 -95.3(5)
C25 Fe2 C37 C38 -60.8(6)
C39 Fe2 C37 C38 37.2(5)
C27 Fe2 C37 C38 -136.6(5)
C35 Fe2 C37 C38 80.8(5)
C36 Fe2 C37 C38 117.9(7)
C24 Fe2 C37 C38 -28.6(12)
C28 Fe2 C37 C38 -171.4(4)
C23 Fe2 C37 C38 161.3(7)
C26 Fe2 C37 C42 25.9(8)
C25 Fe2 C37 C42 60.3(9)
C39 Fe2 C37 C42 158.4(8)
C27 Fe2 C37 C42 -15.4(8)
C38 Fe2 C37 C42 121.2(9)
C35 Fe2 C37 C42 -158.0(8)
C36 Fe2 C37 C42 -121.0(10)
C24 Fe2 C37 C42 92.5(12)
C28 Fe2 C37 C42 -50.2(8)
C23 Fe2 C37 C42 -77.5(11)
C38 C37 C36 C35 -2.6(9)
C42 C37 C36 C35 -179.1(8)
Fe2 C37 C36 C35 58.5(5)
C38 C37 C36 C41 172.8(8)
C42 C37 C36 C41 -3.6(14)
Fe2 C37 C36 C41 -126.1(8)
C38 C37 C36 Fe2 -61.1(6)
C42 C37 C36 Fe2 122.4(9)
C39 C35 C36 C37 1.8(9)
C40 C35 C36 C37 -179.8(8)
Fe2 C35 C36 C37 -57.9(5)
C39 C35 C36 C41 -173.8(7)
C40 C35 C36 C41 4.6(13)
Fe2 C35 C36 C41 126.4(8)
C39 C35 C36 Fe2 59.8(5)
C40 C35 C36 Fe2 -121.8(8)
C26 Fe2 C36 C37 -47.1(6)
C25 Fe2 C36 C37 4.4(15)
C39 Fe2 C36 C37 82.1(5)
C27 Fe2 C36 C37 -85.7(5)
C38 Fe2 C36 C37 38.4(5)
C35 Fe2 C36 C37 120.6(6)
C24 Fe2 C36 C37 157.2(6)
C28 Fe2 C36 C37 -126.1(5)
C23 Fe2 C36 C37 -163.0(5)
C26 Fe2 C36 C35 -167.7(4)
C37 Fe2 C36 C35 -120.6(6)
C25 Fe2 C36 C35 -116.2(12)
C39 Fe2 C36 C35 -38.5(4)
C27 Fe2 C36 C35 153.7(4)
C38 Fe2 C36 C35 -82.2(5)
C24 Fe2 C36 C35 36.6(8)
C28 Fe2 C36 C35 113.4(4)
C23 Fe2 C36 C35 76.5(5)
C26 Fe2 C36 C41 74.0(9)
C37 Fe2 C36 C41 121.1(11)
C25 Fe2 C36 C41 125.4(12)
C39 Fe2 C36 C41 -156.8(9)
C27 Fe2 C36 C41 35.3(9)
C38 Fe2 C36 C41 159.4(9)
C35 Fe2 C36 C41 -118.4(10)
C24 Fe2 C36 C41 -81.8(11)
C28 Fe2 C36 C41 -5.0(9)
C23 Fe2 C36 C41 -41.9(10)

loop_
_platon_squeeze_void_nr
_platon_squeeze_void_average_x
_platon_squeeze_void_average_y
_platon_squeeze_void_average_z
_platon_squeeze_void_volume
_platon_squeeze_void_count_electrons
_platon_squeeze_void_content
1 0.500 0.500 0.500 185 37 ' '
